data_7027990
loop_
_publ_author_name
'Bernhardt, Paul V.'
'Jones, Lathe A.'

_publ_section_title
;
 N-Methylation of macrocyclic hexaaminecobalt(III) complexes
;
_journal_issue 11
_journal_name_full 'Journal of the Chemical Society, Dalton Transactions'
_journal_page_first 1757
_journal_paper_doi 10.1039/a800051d
_journal_year 1998
_chemical_formula_sum 'C14 H38 Cl3 Co N6 O14'
_chemical_formula_weight 679.78
_chemical_name_systematic
; 
 ? 
;
_space_group_IT_number 14
_symmetry_cell_setting monoclinic
_symmetry_space_group_name_Hall '-P 2ybc'
_symmetry_space_group_name_H-M 'P 1 21/c 1'
_atom_sites_solution_hydrogens geom
_atom_sites_solution_primary direct
_atom_sites_solution_secondary difmap
_audit_creation_method SHELXL
_cell_angle_alpha 90.00
_cell_angle_beta 90.94(2)
_cell_angle_gamma 90.00
_cell_formula_units_Z 4
_cell_length_a 12.938(4)
_cell_length_b 13.210(2)
_cell_length_c 15.714(5)
_cell_measurement_reflns_used 25
_cell_measurement_temperature 293(2)
_cell_measurement_theta_max 12.5
_cell_measurement_theta_min 10
_cell_volume 2685.3(13)
_computing_cell_refinement CAD4
_computing_data_collection CAD4
_computing_molecular_graphics PLATON
_computing_publication_material SHELXL-93
_computing_structure_refinement 'SHELXL-93 (Sheldrick, 1993)'
_computing_structure_solution 'SHELXS-86 (Sheldrick, 1990)'
_diffrn_ambient_temperature 293(2)
_diffrn_measurement_device 'Enraf-Nonius CAD4'
_diffrn_measurement_method 'omega-2theta scans'
_diffrn_radiation_monochromator graphite
_diffrn_radiation_source 'fine-focus sealed tube'
_diffrn_radiation_type MoK\a
_diffrn_radiation_wavelength 0.71073
_diffrn_reflns_av_R_equivalents 0.0410
_diffrn_reflns_av_sigmaI/netI 0.1082
_diffrn_reflns_limit_h_max 15
_diffrn_reflns_limit_h_min -3
_diffrn_reflns_limit_k_max 15
_diffrn_reflns_limit_k_min 0
_diffrn_reflns_limit_l_max 18
_diffrn_reflns_limit_l_min -18
_diffrn_reflns_number 5014
_diffrn_reflns_theta_max 25.01
_diffrn_reflns_theta_min 1.57
_diffrn_standards_interval_count 250
_diffrn_standards_number 3
_exptl_absorpt_coefficient_mu 1.013
_exptl_absorpt_correction_type none
_exptl_crystal_colour yellow
_exptl_crystal_density_diffrn 1.681
_exptl_crystal_description prism
_exptl_crystal_F_000 1416
_exptl_crystal_size_max 0.5
_exptl_crystal_size_mid 0.5
_exptl_crystal_size_min 0.2
_refine_diff_density_max 1.065
_refine_diff_density_min -0.504
_refine_diff_density_rms 0.119
_refine_ls_extinction_method none
_refine_ls_goodness_of_fit_all 1.020
_refine_ls_goodness_of_fit_obs 1.197
_refine_ls_matrix_type full
_refine_ls_number_parameters 386
_refine_ls_number_reflns 4727
_refine_ls_number_restraints 0
_refine_ls_restrained_S_all 1.020
_refine_ls_restrained_S_obs 1.197
_refine_ls_R_factor_all 0.2002
_refine_ls_R_factor_obs 0.0856
_refine_ls_shift/esd_max 0.000
_refine_ls_shift/esd_mean 0.000
_refine_ls_structure_factor_coef Fsqd
_refine_ls_weighting_details 'w=1/[\s^2^(Fo^2^)+(0.1679P)^2^+0.0000P] where P=(Fo^2^+2Fc^2^)/3'
_refine_ls_weighting_scheme calc
_refine_ls_wR_factor_all 0.3113
_refine_ls_wR_factor_obs 0.2240
_reflns_number_observed 1918
_reflns_number_total 4727
_reflns_observed_criterion >2sigma(I)
_cod_data_source_file d800051sup1.cif
_cod_data_source_block 1283pb23
_cod_depositor_comments
;
The following automatic conversions were performed:

'_exptl_absorpt_correction_type' value 'None' changed to 'none'
according to /home/saulius/struct/CIF-dictionaries/cif_core.dic
dictionary named 'cif_core.dic' version 2.4.2 from 2011-04-26.

Automatic conversion script
Id: cif_fix_values 1891 2012-01-12 08:04:46Z andrius 

The following automatic conversions were performed:

'_refine_ls_weighting_scheme' value 'calc
w=1/[\s^2^(Fo^2^)+(0.1679P)^2^+0.0000P] where P=(Fo^2^+2Fc^2^)/3' was
changed to 'calc'. New tag '_refine_ls_weighting_details' was
created. The value of the new tag was set to
'w=1/[\s^2^(Fo^2^)+(0.1679P)^2^+0.0000P] where P=(Fo^2^+2Fc^2^)/3'.

Automatic conversion script
Id: cif_fix_values 3143 2015-03-26 13:38:13Z robertas 
;
_cod_original_sg_symbol_H-M P2(1)/c
_cod_database_code 7027990

loop_
_symmetry_equiv_pos_as_xyz
'x, y, z'
'-x, y+1/2, -z+1/2'
'-x, -y, -z'
'x, -y-1/2, z-1/2'

loop_
_atom_site_aniso_label
_atom_site_aniso_U_11
_atom_site_aniso_U_22
_atom_site_aniso_U_33
_atom_site_aniso_U_23
_atom_site_aniso_U_13
_atom_site_aniso_U_12
Co1 0.0641(12) 0.0288(9) 0.0482(10) -0.0029(8) -0.0082(8) -0.0030(9)
N11 0.073(5) 0.035(4) 0.058(5) -0.006(4) -0.012(4) -0.002(4)
N21 0.064(5) 0.044(5) 0.057(5) 0.003(4) -0.004(4) -0.003(4)
N31 0.081(6) 0.035(4) 0.081(6) -0.018(4) -0.009(5) 0.002(4)
C11 0.087(8) 0.037(5) 0.074(7) -0.012(5) -0.017(6) -0.004(5)
C21 0.072(7) 0.033(5) 0.068(7) -0.006(5) -0.011(6) -0.002(5)
C31 0.081(8) 0.036(5) 0.084(8) 0.003(5) -0.013(6) -0.019(5)
C41 0.108(10) 0.082(8) 0.043(6) 0.007(6) -0.004(6) -0.029(7)
C51 0.100(9) 0.068(8) 0.059(7) 0.011(6) -0.027(6) -0.020(7)
C61 0.134(12) 0.044(6) 0.113(11) -0.019(7) -0.033(9) -0.007(7)
C71 0.113(11) 0.054(7) 0.107(10) -0.020(7) 0.008(9) 0.003(7)
Co2 0.0602(12) 0.0299(9) 0.0886(15) 0.0082(10) 0.0067(10) 0.0046(9)
N12 0.081(6) 0.045(5) 0.089(7) 0.015(5) 0.013(6) 0.008(5)
N22 0.073(6) 0.030(4) 0.102(7) 0.013(5) -0.002(5) 0.002(4)
N32 0.060(5) 0.040(4) 0.100(7) 0.015(5) 0.013(5) 0.005(4)
C12 0.099(10) 0.096(10) 0.073(8) -0.002(7) -0.006(8) 0.003(8)
C22 0.067(7) 0.058(7) 0.085(8) -0.001(6) -0.010(6) 0.005(6)
C32 0.080(8) 0.046(6) 0.105(9) 0.007(6) -0.016(7) 0.002(6)
C62 0.112(11) 0.086(10) 0.112(11) 0.030(9) -0.032(9) -0.001(8)
C72 0.083(9) 0.062(8) 0.145(12) 0.002(8) 0.007(9) 0.024(7)
Cl1 0.097(2) 0.072(2) 0.084(2) -0.019(2) 0.018(2) -0.018(2)
O11A 0.067(11) 0.397(40) 0.185(20) -0.024(25) 0.034(11) 0.052(17)
O12A 0.110(10) 0.104(10) 0.078(8) -0.043(8) 0.031(7) 0.007(8)
O13A 0.199(21) 0.047(9) 0.216(22) -0.009(10) -0.025(17) -0.022(10)
O14A 0.505(52) 0.157(20) 0.113(15) 0.023(14) -0.048(22) 0.126(25)
Cl2 0.098(3) 0.078(2) 0.120(3) -0.014(2) 0.022(2) -0.001(2)
O21A 0.202(20) 0.114(13) 0.194(22) 0.018(15) 0.087(19) -0.011(14)
O22A 0.186(20) 0.070(11) 0.288(28) -0.047(15) 0.102(19) 0.016(12)
O23A 0.139(18) 0.300(31) 0.153(19) -0.006(18) -0.038(14) -0.086(18)
O24A 0.117(12) 0.055(9) 0.267(24) 0.003(11) -0.032(14) 0.033(8)
Cl3 0.099(3) 0.075(2) 0.103(3) 0.014(2) -0.015(2) -0.003(2)
O31A 0.088(10) 0.117(12) 0.171(15) -0.010(11) 0.025(10) -0.017(10)
O32A 0.234(25) 0.161(20) 0.239(25) 0.028(19) 0.032(21) 0.148(20)
O33A 0.147(15) 0.224(21) 0.252(24) 0.202(20) 0.015(15) 0.037(14)
O34A 0.291(27) 0.219(24) 0.108(14) 0.040(15) -0.085(16) -0.032(20)
O1 0.138(9) 0.059(6) 0.270(15) 0.019(8) 0.033(10) 0.000(6)

loop_
_atom_site_label
_atom_site_type_symbol
_atom_site_fract_x
_atom_site_fract_y
_atom_site_fract_z
_atom_site_U_iso_or_equiv
_atom_site_thermal_displace_type
_atom_site_occupancy
_atom_site_calc_flag
_atom_site_refinement_flags
_atom_site_disorder_group
Co1 Co 0.0000 0.0000 0.5000 0.0471(5) Uani 1 d S .
N11 N 0.0810(7) -0.0042(5) 0.6053(5) 0.056(2) Uani 1 d . .
H11 H 0.1448(7) -0.0275(5) 0.5917(5) 0.067 Uiso 1 d R .
N21 N 0.1086(6) 0.0726(6) 0.4416(5) 0.055(2) Uani 1 d . .
H21 H 0.1674(6) 0.0351(6) 0.4461(5) 0.066 Uiso 1 d R .
N31 N -0.0415(7) 0.1385(6) 0.5376(6) 0.066(2) Uani 1 d . .
H31 H -0.0538(7) 0.1723(6) 0.4880(6) 0.079 Uiso 1 d R .
C11 C 0.0960(9) 0.1031(7) 0.6344(7) 0.066(3) Uani 1 d . .
H11A H 0.1679(9) 0.1143(7) 0.6501(7) 0.079 Uiso 1 d R .
H11B H 0.0547(9) 0.1140(7) 0.6846(7) 0.079 Uiso 1 d R .
C21 C 0.0615(8) 0.1767(7) 0.5646(7) 0.058(3) Uani 1 d . .
C31 C 0.1267(9) 0.1713(7) 0.4868(7) 0.067(3) Uani 1 d . .
H31A H 0.1100(9) 0.2277(7) 0.4495(7) 0.081 Uiso 1 d R .
H31B H 0.1993(9) 0.1759(7) 0.5024(7) 0.081 Uiso 1 d R .
C41 C 0.0780(10) 0.0796(9) 0.3470(6) 0.078(4) Uani 1 d . .
H41A H 0.1091(10) 0.0233(9) 0.3171(6) 0.093 Uiso 1 d R .
H41B H 0.1044(10) 0.1419(9) 0.3232(6) 0.093 Uiso 1 d R .
C51 C -0.0362(9) 0.0761(9) 0.3354(7) 0.076(3) Uani 1 d . .
H51A H -0.0653(9) 0.1427(9) 0.3453(7) 0.091 Uiso 1 d R .
H51B H -0.0535(9) 0.0562(9) 0.2774(7) 0.091 Uiso 1 d R .
C61 C 0.0610(11) 0.2861(8) 0.5995(9) 0.097(4) Uani 1 d . .
H61A H 0.0192(11) 0.2888(8) 0.6493(9) 0.146 Uiso 1 d R .
H61B H 0.0322(11) 0.3301(8) 0.5566(9) 0.146 Uiso 1 d R .
H61C H 0.1300(11) 0.3076(8) 0.6137(9) 0.146 Uiso 1 d R .
C71 C -0.1290(11) 0.1615(9) 0.5850(9) 0.091(4) Uani 1 d . .
H71A H -0.1895(11) 0.1326(9) 0.5583(9) 0.137 Uiso 1 d R .
H71B H -0.1377(11) 0.2334(9) 0.5900(9) 0.137 Uiso 1 d R .
H71C H -0.1191(11) 0.1326(9) 0.6405(9) 0.137 Uiso 1 d R .
Co2 Co 0.5000 0.0000 0.0000 0.0595(6) Uani 1 d S .
N12 N 0.4656(7) 0.0455(7) 0.1129(6) 0.072(3) Uani 1 d . .
H12 H 0.4285(7) 0.1038(7) 0.1072(6) 0.086 Uiso 1 d R .
N22 N 0.5671(7) 0.1282(6) -0.0246(6) 0.068(2) Uani 1 d . .
H22 H 0.5214(7) 0.1785(6) -0.0129(6) 0.082 Uiso 1 d R .
N32 N 0.6326(6) -0.0373(6) 0.0559(6) 0.066(2) Uani 1 d . .
H32 H 0.6164(6) -0.0830(6) 0.0969(6) 0.080 Uiso 1 d R .
C12 C 0.5628(10) 0.0688(11) 0.1589(8) 0.089(4) Uani 1 d . .
H12A H 0.5703(10) 0.0226(11) 0.2066(8) 0.107 Uiso 1 d R .
H12B H 0.5589(10) 0.1371(11) 0.1814(8) 0.107 Uiso 1 d R .
C22 C 0.6552(9) 0.0611(8) 0.1029(8) 0.070(3) Uani 1 d . .
C32 C 0.6562(9) 0.1411(8) 0.0348(8) 0.077(3) Uani 1 d . .
H32A H 0.7203(9) 0.1363(8) 0.0038(8) 0.092 Uiso 1 d R .
H32B H 0.6539(9) 0.2073(8) 0.0613(8) 0.092 Uiso 1 d R .
C42A C 0.5820(26) 0.1395(23) -0.1064(21) 0.071(9) Uiso 0.50 d P 1
H42A H 0.6352(26) 0.1898(23) -0.1156(21) 0.085 Uiso 0.50 d PR 1
H42B H 0.5188(26) 0.1612(23) -0.1350(21) 0.085 Uiso 0.50 d PR 1
C52A C 0.6185(22) 0.0318(20) -0.1439(17) 0.069(7) Uiso 0.50 d P 1
H52A H 0.6224(22) 0.0322(20) -0.2055(17) 0.083 Uiso 0.50 d PR 1
H52B H 0.6859(22) 0.0140(20) -0.1205(17) 0.083 Uiso 0.50 d PR 1
C42B C 0.5997(27) 0.1229(26) -0.1270(19) 0.078(11) Uiso 0.50 d P 2
H42C H 0.5657(27) 0.1773(26) -0.1581(19) 0.093 Uiso 0.50 d PR 2
H42D H 0.6734(27) 0.1358(26) -0.1293(19) 0.093 Uiso 0.50 d PR 2
C52B C 0.5804(30) 0.0319(29) -0.1689(24) 0.114(13) Uiso 0.50 d P 2
H52C H 0.6449(30) 0.0064(29) -0.1911(24) 0.137 Uiso 0.50 d PR 2
H52D H 0.5343(30) 0.0462(29) -0.2167(24) 0.137 Uiso 0.50 d PR 2
C62 C 0.7528(11) 0.0623(10) 0.1551(9) 0.103(5) Uani 1 d . .
H62A H 0.7488(11) 0.0116(10) 0.1987(9) 0.155 Uiso 1 d R .
H62B H 0.7630(11) 0.1275(10) 0.1808(9) 0.155 Uiso 1 d R .
H62C H 0.8096(11) 0.0474(10) 0.1187(9) 0.155 Uiso 1 d R .
C72 C 0.7227(9) -0.0795(9) 0.0128(9) 0.097(4) Uani 1 d . .
H72A H 0.7040(9) -0.1422(9) -0.0142(9) 0.145 Uiso 1 d R .
H72B H 0.7780(9) -0.0912(9) 0.0531(9) 0.145 Uiso 1 d R .
H72C H 0.7448(9) -0.0320(9) -0.0293(9) 0.145 Uiso 1 d R .
Cl1 Cl 0.9246(3) 0.1149(3) 0.8651(2) 0.0841(10) Uani 1 d . .
O11A O 1.0306(13) 0.1015(28) 0.8661(16) 0.216(13) Uani 0.710(13) d P 1
O12A O 0.8875(10) 0.1780(12) 0.9301(8) 0.097(5) Uani 0.710(13) d P 1
O13A O 0.8804(18) 0.0236(11) 0.8542(17) 0.154(8) Uani 0.710(13) d P 1
O14A O 0.8950(35) 0.1664(19) 0.7907(13) 0.259(17) Uani 0.710(13) d P 1
O11B O 0.9904(32) 0.1660(29) 0.8263(26) 0.090(10) Uiso 0.290(13) d P 2
O12B O 0.8449(32) 0.0682(42) 0.8203(27) 0.109(14) Uiso 0.290(13) d P 2
O13B O 0.9774(87) 0.0367(68) 0.9309(62) 0.270(37) Uiso 0.290(13) d P 2
O14B O 0.8892(60) 0.0891(62) 0.9448(47) 0.214(28) Uiso 0.290(13) d P 2
Cl2 Cl 0.6394(3) 0.0626(3) 0.4194(3) 0.0984(12) Uani 1 d . .
O21A O 0.7050(19) 0.1136(15) 0.3674(17) 0.169(9) Uani 0.710(13) d P 1
O22A O 0.5974(20) 0.1310(13) 0.4767(17) 0.180(11) Uani 0.710(13) d P 1
O23A O 0.5546(18) 0.0151(21) 0.3749(15) 0.198(11) Uani 0.710(13) d P 1
O24A O 0.6971(13) -0.0177(10) 0.4623(17) 0.146(8) Uani 0.710(13) d P 1
O21B O 0.6527(42) -0.0174(35) 0.3681(31) 0.136(15) Uiso 0.290(13) d P 2
O22B O 0.5570(60) 0.0755(59) 0.4513(52) 0.187(26) Uiso 0.290(13) d P 2
O23B O 0.7318(31) 0.1306(31) 0.4259(25) 0.100(13) Uiso 0.290(13) d P 2
O24B O 0.6576(62) 0.0359(71) 0.5111(52) 0.230(30) Uiso 0.290(13) d P 2
Cl3 Cl 0.3261(3) 0.2581(3) 0.7761(2) 0.0925(11) Uani 1 d . .
O31A O 0.2259(12) 0.2205(13) 0.7940(11) 0.125(6) Uani 0.710(13) d P 1
O32A O 0.3830(25) 0.1721(21) 0.7508(17) 0.211(12) Uani 0.710(13) d P 1
O33A O 0.3131(14) 0.3206(16) 0.7123(15) 0.207(12) Uani 0.710(13) d P 1
O34A O 0.3612(21) 0.2566(19) 0.8605(12) 0.207(11) Uani 0.710(13) d P 1
O31B O 0.4155(40) 0.2544(50) 0.7275(34) 0.151(18) Uiso 0.290(13) d P 2
O32B O 0.4122(46) 0.3149(46) 0.7903(43) 0.178(21) Uiso 0.290(13) d P 2
O33B O 0.2984(72) 0.1693(65) 0.7831(47) 0.206(29) Uiso 0.290(13) d P 2
O34B O 0.3230(27) 0.3538(29) 0.8245(24) 0.110(12) Uiso 0.290(13) d P 2
O1 O 0.4238(8) 0.2229(6) 0.5486(8) 0.155(5) Uani 1 d . .
H11 H 0.4118(8) 0.2207(6) 0.4949(8) 0.233 Uiso 1 d R .
H12 H 0.4597(8) 0.2176(6) 0.5953(8) 0.233 Uiso 1 d R .
O2A O 0.6826(8) -0.0024(6) 0.6273(8) 0.204(11) Uiso 0.710(13) d PR .
O2B O 0.5818(8) 0.1158(6) 0.6465(8) 0.254(30) Uiso 0.290(13) d PR .

loop_
_atom_type_symbol
_atom_type_description
_atom_type_scat_dispersion_real
_atom_type_scat_dispersion_imag
_atom_type_scat_source
C C 0.0033 0.0016 'International Tables Vol C Tables 4.2.6.8 and 6.1.1.4'
H H 0.0000 0.0000 'International Tables Vol C Tables 4.2.6.8 and 6.1.1.4'
Cl Cl 0.1484 0.1585 'International Tables Vol C Tables 4.2.6.8 and 6.1.1.4'
N N 0.0061 0.0033 'International Tables Vol C Tables 4.2.6.8 and 6.1.1.4'
O O 0.0106 0.0060 'International Tables Vol C Tables 4.2.6.8 and 6.1.1.4'
Co Co 0.3494 0.9721 'International Tables Vol C Tables 4.2.6.8 and 6.1.1.4'

loop_
_geom_angle_atom_site_label_1
_geom_angle_atom_site_label_2
_geom_angle_atom_site_label_3
_geom_angle
_geom_angle_site_symmetry_1
_geom_angle_site_symmetry_3
N11 Co1 N11 180.000(1) 3_556 .
N11 Co1 N21 91.9(3) 3_556 3_556
N11 Co1 N21 88.1(3) . 3_556
N11 Co1 N21 88.1(3) 3_556 .
N11 Co1 N21 91.9(3) . .
N21 Co1 N21 180.0 3_556 .
N11 Co1 N31 94.7(3) 3_556 .
N11 Co1 N31 85.3(3) . .
N21 Co1 N31 96.4(4) 3_556 .
N21 Co1 N31 83.6(4) . .
N11 Co1 N31 85.3(3) 3_556 3_556
N11 Co1 N31 94.7(3) . 3_556
N21 Co1 N31 83.6(4) 3_556 3_556
N21 Co1 N31 96.4(4) . 3_556
N31 Co1 N31 180.0 . 3_556
C51 N11 C11 118.1(8) 3_556 .
C51 N11 Co1 110.4(6) 3_556 .
C11 N11 Co1 107.3(6) . .
C31 N21 C41 116.2(8) . .
C31 N21 Co1 108.2(6) . .
C41 N21 Co1 108.1(6) . .
C71 N31 C21 120.4(9) . .
C71 N31 Co1 125.5(7) . .
C21 N31 Co1 98.7(6) . .
N11 C11 C21 110.3(8) . .
N31 C21 C31 105.4(8) . .
N31 C21 C11 103.9(8) . .
C31 C21 C11 113.3(9) . .
N31 C21 C61 114.2(9) . .
C31 C21 C61 109.8(9) . .
C11 C21 C61 110.1(9) . .
N21 C31 C21 110.0(8) . .
C51 C41 N21 110.9(9) . .
N11 C51 C41 110.2(9) 3_556 .
N12 Co2 N12 180.0 . 3_655
N12 Co2 N22 88.7(4) . 3_655
N12 Co2 N22 91.3(4) 3_655 3_655
N12 Co2 N22 91.3(4) . .
N12 Co2 N22 88.7(4) 3_655 .
N22 Co2 N22 180.0 3_655 .
N12 Co2 N32 96.8(4) . 3_655
N12 Co2 N32 83.2(4) 3_655 3_655
N22 Co2 N32 85.3(4) 3_655 3_655
N22 Co2 N32 94.7(4) . 3_655
N12 Co2 N32 83.2(4) . .
N12 Co2 N32 96.8(4) 3_655 .
N22 Co2 N32 94.7(4) 3_655 .
N22 Co2 N32 85.3(4) . .
N32 Co2 N32 180.0 3_655 .
C12 N12 C52B 101.6(18) . 3_655
C12 N12 C52A 124.9(14) . 3_655
C12 N12 Co2 107.9(7) . .
C52B N12 Co2 115.6(16) 3_655 .
C52A N12 Co2 104.7(11) 3_655 .
C42A N22 C32 118.7(17) . .
C32 N22 C42B 113.9(14) . .
C42A N22 Co2 111.5(15) . .
C32 N22 Co2 108.7(6) . .
C42B N22 Co2 105.9(12) . .
C72 N32 C22 113.6(9) . .
C72 N32 Co2 125.5(8) . .
C22 N32 Co2 99.3(6) . .
N12 C12 C22 112.3(10) . .
C32 C22 C12 112.7(10) . .
C32 C22 C62 111.5(10) . .
C12 C22 C62 110.5(11) . .
C32 C22 N32 105.0(9) . .
C12 C22 N32 101.2(9) . .
C62 C22 N32 115.4(9) . .
C22 C32 N22 110.6(9) . .
N22 C42A C52A 107.9(23) . .
N12 C52A C42A 104.5(18) 3_655 .
C52B C42B N22 116.5(26) . .
C42B C52B N12 112.7(28) . 3_655
O11B Cl1 O14B 144.2(37) . .
O11B Cl1 O12B 120.0(25) . .
O14B Cl1 O12B 95.5(35) . .
O13A Cl1 O11A 107.8(17) . .
O13A Cl1 O14A 102.6(18) . .
O11A Cl1 O14A 109.2(20) . .
O13A Cl1 O12A 118.2(12) . .
O11A Cl1 O12A 114.7(12) . .
O14A Cl1 O12A 103.1(12) . .
O11B Cl1 O13B 112.0(42) . .
O14B Cl1 O13B 53.3(38) . .
O12B Cl1 O13B 110.2(40) . .
O14B O13B Cl1 54.9(49) . .
Cl1 O14B O13B 71.8(56) . .
O22B Cl2 O24B 76.0(45) . .
O22B Cl2 O21B 119.1(45) . .
O24B Cl2 O21B 111.9(40) . .
O21A Cl2 O22A 108.7(13) . .
O21A Cl2 O23A 113.6(16) . .
O22A Cl2 O23A 107.2(16) . .
O21A Cl2 O24A 108.5(13) . .
O22A Cl2 O24A 112.1(14) . .
O23A Cl2 O24A 106.8(13) . .
O22B Cl2 O23B 126.9(44) . .
O24B Cl2 O23B 87.9(34) . .
O21B Cl2 O23B 113.8(27) . .
Cl2 O22B O24B 60.1(43) . .
Cl2 O23B O24B 46.1(25) . .
Cl2 O24B O22B 43.9(36) . .
Cl2 O24B O23B 46.1(25) . .
O22B O24B O23B 79.3(48) . .
O33B Cl3 O32B 138.5(48) . .
O33A Cl3 O34A 140.6(16) . .
O33A Cl3 O31A 105.5(12) . .
O34A Cl3 O31A 95.2(14) . .
O33B Cl3 O34B 139.3(43) . .
O32B Cl3 O34B 58.1(26) . .
O33A Cl3 O32A 110.7(16) . .
O34A Cl3 O32A 95.3(15) . .
O31A Cl3 O32A 104.8(16) . .
O33B Cl3 O31B 105.1(46) . .
O32B Cl3 O31B 54.9(26) . .
O34B Cl3 O31B 110.0(28) . .
Cl3 O31B O32B 61.0(37) . .
Cl3 O32B O31B 64.1(37) . .
Cl3 O32B O34B 65.2(31) . .
O31B O32B O34B 125.1(56) . .
Cl3 O34B O32B 56.7(28) . .

loop_
_geom_bond_atom_site_label_1
_geom_bond_atom_site_label_2
_geom_bond_distance
_geom_bond_site_symmetry_2
Co1 N11 1.945(8) 3_556
Co1 N11 1.945(8) .
Co1 N21 1.943(8) 3_556
Co1 N21 1.943(8) .
Co1 N31 1.999(8) .
Co1 N31 1.999(8) 3_556
N11 C51 1.458(13) 3_556
N11 C11 1.501(11) .
N21 C31 1.502(12) .
N21 C41 1.535(12) .
N31 C71 1.398(14) .
N31 C21 1.481(13) .
C11 C21 1.526(14) .
C21 C31 1.498(14) .
C21 C61 1.546(13) .
C41 C51 1.487(15) .
C51 N11 1.458(13) 3_556
Co2 N12 1.932(9) .
Co2 N12 1.932(9) 3_655
Co2 N22 1.945(8) 3_655
Co2 N22 1.945(8) .
Co2 N32 1.977(9) 3_655
Co2 N32 1.977(9) .
N12 C12 1.473(15) .
N12 C52B 1.48(4) 3_655
N12 C52A 1.57(3) 3_655
N22 C42A 1.31(3) .
N22 C32 1.481(13) .
N22 C42B 1.67(3) .
N32 C72 1.467(13) .
N32 C22 1.520(14) .
C12 C22 1.50(2) .
C22 C32 1.504(15) .
C22 C62 1.49(2) .
C42A C52A 1.61(4) .
C52A N12 1.57(3) 3_655
C42B C52B 1.39(5) .
C52B N12 1.48(4) 3_655
Cl1 O11B 1.25(4) .
Cl1 O13A 1.345(15) .
Cl1 O14B 1.38(7) .
Cl1 O12B 1.38(4) .
Cl1 O11A 1.38(2) .
Cl1 O14A 1.40(2) .
Cl1 O12A 1.409(11) .
Cl1 O13B 1.61(9) .
O13B O14B 1.36(10) .
Cl2 O22B 1.20(8) .
Cl2 O24B 1.50(8) .
Cl2 O21B 1.34(5) .
Cl2 O21A 1.37(2) .
Cl2 O22A 1.39(2) .
Cl2 O23A 1.44(2) .
Cl2 O24A 1.46(2) .
Cl2 O23B 1.50(4) .
O22B O24B 1.68(10) .
O23B O24B 2.08(9) .
Cl3 O33B 1.23(8) .
Cl3 O33A 1.306(14) .
Cl3 O32B 1.36(6) .
Cl3 O34A 1.40(2) .
Cl3 O31A 1.421(15) .
Cl3 O34B 1.48(4) .
Cl3 O32A 1.41(2) .
Cl3 O31B 1.40(5) .
O31B O32B 1.27(6) .
O32B O34B 1.38(6) .
